data_1546197
loop_
_publ_author_name
'Kurata, Ryohei'
'Sakamaki, Daisuke'
'Ito, Akihiro'

_publ_section_title
;
 Tetraaza[1.1.1.1]m,p,m,p-cyclophane Diradical Dications Revisited: Tuning
 Spin States by Confronted Arenes.
;
_journal_issue 12
_journal_name_full 'Organic letters'
_journal_page_first 3115
_journal_page_last 3118
_journal_paper_doi 10.1021/acs.orglett.7b01229
_journal_volume 19
_journal_year 2017
_chemical_formula_moiety 'C81.02 H72.05 Cl4.05 F12 N4 O8 Sb2'
_chemical_formula_sum 'C81.02 H72.05 Cl4.05 F12 N4 O8 Sb2'
_chemical_formula_weight 1844.84
_space_group_crystal_system monoclinic
_space_group_IT_number 14
_space_group_name_Hall '-P 2ybc'
_space_group_name_H-M_alt 'P 1 21/c 1'
_symmetry_space_group_name_Hall '-P 2ybc'
_symmetry_space_group_name_H-M 'P 1 21/c 1'
_atom_sites_solution_hydrogens geom
_atom_sites_solution_primary direct
_atom_sites_solution_secondary difmap
_cell_angle_alpha 90.0000
_cell_angle_beta 104.5550(17)
_cell_angle_gamma 90.0000
_cell_formula_units_Z 2
_cell_length_a 13.5017(3)
_cell_length_b 18.3754(2)
_cell_length_c 16.0677(2)
_cell_measurement_reflns_used 14691
_cell_measurement_temperature 93
_cell_measurement_theta_max 73.55
_cell_measurement_theta_min 3.39
_cell_volume 3858.45(11)
_computing_cell_refinement 'CrysAlisPro 1.171.38.41g (Rigaku OD, 2015)'
_computing_data_collection 'CrysAlisPro 1.171.38.41g (Rigaku OD, 2015)'
_computing_data_reduction 'CrysAlisPro 1.171.38.41g (Rigaku OD, 2015)'
_computing_molecular_graphics 'CrystalStructure 4.2.1'
_computing_publication_material 'CrystalStructure 4.2.1 (Rigaku, 2016)'
_computing_structure_refinement 'SHELXL Version 2014/7 (Sheldrick, 2008)'
_computing_structure_solution 'SHELXT Version 2014/5 (Sheldrick, 2014)'
_diffrn_ambient_temperature 93
_diffrn_detector_area_resol_mean 5.811
_diffrn_measured_fraction_theta_full 0.999
_diffrn_measured_fraction_theta_max 0.999
_diffrn_measurement_device_type 'Rigaku XtaLAB P200'
_diffrn_measurement_method \w
_diffrn_radiation_type 'Cu K\a'
_diffrn_radiation_wavelength 1.54187
_diffrn_reflns_av_R_equivalents 0.0554
_diffrn_reflns_Laue_measured_fraction_full 0.999
_diffrn_reflns_Laue_measured_fraction_max 0.999
_diffrn_reflns_limit_h_max 16
_diffrn_reflns_limit_h_min -16
_diffrn_reflns_limit_k_max 22
_diffrn_reflns_limit_k_min -22
_diffrn_reflns_limit_l_max 16
_diffrn_reflns_limit_l_min -19
_diffrn_reflns_number 30284
_diffrn_reflns_point_group_measured_fraction_full 0.999
_diffrn_reflns_point_group_measured_fraction_max 0.999
_diffrn_reflns_theta_full 67.687
_diffrn_reflns_theta_max 68.245
_diffrn_reflns_theta_min 3.382
_diffrn_standards_number 0
_exptl_absorpt_coefficient_mu 7.591
_exptl_absorpt_correction_T_max 0.927
_exptl_absorpt_correction_T_min 0.471
_exptl_absorpt_correction_type multi-scan
_exptl_absorpt_process_details
;
CrysAlisPro 1.171.38.41g (Rigaku Oxford Diffraction, 2015)
Empirical absorption correction using spherical harmonics,
 implemented in SCALE3 ABSPACK scaling algorithm.
;
_exptl_crystal_colour green
_exptl_crystal_density_diffrn 1.588
_exptl_crystal_density_method 'not measured'
_exptl_crystal_description block
_exptl_crystal_F_000 1858.04
_exptl_crystal_size_max 0.050
_exptl_crystal_size_mid 0.045
_exptl_crystal_size_min 0.010
_refine_diff_density_max 0.93
_refine_diff_density_min -0.77
_refine_ls_extinction_method none
_refine_ls_goodness_of_fit_ref 1.029
_refine_ls_hydrogen_treatment constr
_refine_ls_number_parameters 611
_refine_ls_number_reflns 7062
_refine_ls_number_restraints 642
_refine_ls_R_factor_all 0.0559
_refine_ls_R_factor_gt 0.0475
_refine_ls_shift/su_max 0.001
_refine_ls_structure_factor_coef Fsqd
_refine_ls_weighting_details 'w = 1/[\s^2^(Fo^2^)+(0.0723P)^2^+4.0363P] where P=(Fo^2^+2Fc^2^)/3'
_refine_ls_weighting_scheme calc
_refine_ls_wR_factor_gt 0.1276
_refine_ls_wR_factor_ref 0.1337
_reflns_Friedel_coverage 0.000
_reflns_number_gt 5966
_reflns_number_total 7062
_reflns_threshold_expression F^2^>2.0\s(F^2^)
_cod_data_source_file ol7b01229_si_004.cif
_cod_data_source_block 2b_sbf6
_cod_depositor_comments 'Adding full bibliography for 1546197--1546198.cif.'
_cod_database_code 1546197

loop_
_space_group_symop_id
_space_group_symop_operation_xyz
1 +X,+Y,+Z
2 -X,1/2+Y,1/2-Z
3 -X,-Y,-Z
4 +X,-1/2-Y,-1/2+Z

loop_
_atom_site_label
_atom_site_type_symbol
_atom_site_fract_x
_atom_site_fract_y
_atom_site_fract_z
_atom_site_U_iso_or_equiv
_atom_site_adp_type
_atom_site_occupancy
_atom_site_site_symmetry_order
_atom_site_calc_flag
_atom_site_refinement_flags_posn
_atom_site_refinement_flags_adp
_atom_site_refinement_flags_occupancy
_atom_site_disorder_assembly
_atom_site_disorder_group
O8 O 1.0117(3) 0.7679(2) 0.8881(3) 0.0825(13) Uani 1 1 d . . . . .
O9 O 0.6898(2) 0.58123(15) 0.72160(17) 0.0437(6) Uani 1 1 d . . . . .
O10 O 0.3227(2) 0.58091(15) 0.64079(17) 0.0451(6) Uani 1 1 d . . . . .
O11 O -0.0095(3) 0.7510(3) 0.6448(3) 0.0923(15) Uani 1 1 d . . . . .
N12 N 0.3204(2) 0.58183(16) 0.8117(2) 0.0367(7) Uani 1 1 d . . . . .
N13 N 0.6872(2) 0.58393(16) 0.89107(19) 0.0353(7) Uani 1 1 d . . . . .
C14 C 0.4118(3) 0.58541(18) 0.7863(2) 0.0342(8) Uani 1 1 d . . . . .
C15 C 0.2342(3) 0.6248(2) 0.7729(2) 0.0399(8) Uani 1 1 d . . . . .
C16 C 0.5061(3) 0.5890(2) 0.6754(2) 0.0390(8) Uani 1 1 d . . . . .
H16 H 0.5067 0.5922 0.6178 0.047 Uiso 1 1 calc R U . . .
C17 C 0.3166(3) 0.5350(2) 1.0384(2) 0.0359(8) Uani 1 1 d . . . . .
C18 C 0.5965(3) 0.58624(18) 0.8265(2) 0.0340(8) Uani 1 1 d . . . . .
C19 C 0.3141(3) 0.45896(19) 1.0299(2) 0.0339(8) Uani 1 1 d . . . . .
C20 C 0.3198(3) 0.5716(2) 1.1172(3) 0.0434(9) Uani 1 1 d . . . . .
H20 H 0.3109 0.5454 1.1643 0.052 Uiso 1 1 calc R U . . .
C21 C 0.7717(3) 0.6296(2) 0.8921(2) 0.0394(8) Uani 1 1 d . . . . .
C22 C 0.3212(3) 0.42175(19) 0.9564(2) 0.0352(8) Uani 1 1 d . . . . .
C23 C 0.5979(3) 0.58676(19) 0.7380(2) 0.0381(8) Uani 1 1 d . . . . .
C24 C 0.3217(3) 0.4639(2) 0.8815(2) 0.0367(8) Uani 1 1 d . . . . .
C25 C 0.4142(3) 0.58638(19) 0.6977(2) 0.0393(8) Uani 1 1 d . . . . .
C26 C 0.5037(3) 0.58397(18) 0.8480(2) 0.0339(8) Uani 1 1 d . . . . .
H26 H 0.5031 0.5814 0.9057 0.041 Uiso 1 1 calc R U . . .
C27 C 0.3220(3) 0.57641(19) 0.9643(2) 0.0353(8) Uani 1 1 d . . . . .
C28 C 0.3363(3) 0.3445(2) 0.9541(3) 0.0409(9) Uani 1 1 d . . . . .
H28 H 0.3378 0.3164 1.0025 0.049 Uiso 1 1 calc R U . . .
C29 C 0.3185(3) 0.54025(19) 0.8869(2) 0.0337(8) Uani 1 1 d . . . . .
C30 C 0.3374(3) 0.6532(2) 0.9743(3) 0.0417(9) Uani 1 1 d . . . . .
H30 H 0.3415 0.6813 0.9272 0.050 Uiso 1 1 calc R U . . .
C31 C 0.3285(3) 0.4265(2) 0.8059(3) 0.0444(9) Uani 1 1 d . . . . .
H31 H 0.3230 0.4525 0.7553 0.053 Uiso 1 1 calc R U . . .
C32 C 0.7560(3) 0.6971(2) 0.8518(3) 0.0455(9) Uani 1 1 d . . . . .
H32 H 0.6900 0.7125 0.8252 0.055 Uiso 1 1 calc R U . . .
C33 C 0.2478(3) 0.6929(2) 0.7383(3) 0.0461(9) Uani 1 1 d . . . . .
H33 H 0.3136 0.7106 0.7432 0.055 Uiso 1 1 calc R U . . .
C34 C 0.1648(4) 0.7339(3) 0.6974(3) 0.0581(12) Uani 1 1 d . . . . .
H34 H 0.1735 0.7792 0.6746 0.070 Uiso 1 1 calc R U . . .
C35 C 0.8699(3) 0.6091(2) 0.9355(3) 0.0515(10) Uani 1 1 d . . . . .
H35 H 0.8803 0.5647 0.9641 0.062 Uiso 1 1 calc R U . . .
C36 C 0.8381(4) 0.7411(3) 0.8515(3) 0.0600(13) Uani 1 1 d . . . . .
H36 H 0.8280 0.7855 0.8229 0.072 Uiso 1 1 calc R U . . .
C37 C 0.3486(4) 0.3124(2) 0.8809(3) 0.0487(10) Uani 1 1 d . . . . .
H37 H 0.3608 0.2626 0.8804 0.058 Uiso 1 1 calc R U . . .
C38 C 0.3460(4) 0.6855(2) 1.0513(3) 0.0504(10) Uani 1 1 d . . . . .
H38 H 0.3588 0.7352 1.0570 0.060 Uiso 1 1 calc R U . . .
C39 C 0.3430(4) 0.3534(2) 0.8063(3) 0.0500(11) Uani 1 1 d . . . . .
H39 H 0.3493 0.3303 0.7564 0.060 Uiso 1 1 calc R U . . .
C40 C 0.1377(4) 0.5995(3) 0.7697(3) 0.0599(12) Uani 1 1 d . . . . .
H40 H 0.1291 0.5553 0.7953 0.072 Uiso 1 1 calc R U . . .
C41 C 0.6937(4) 0.5745(3) 0.6327(3) 0.0529(11) Uani 1 1 d . . . . .
H41A H 0.6690 0.6185 0.6024 0.063 Uiso 1 1 calc R U . . .
H41B H 0.6518 0.5343 0.6066 0.063 Uiso 1 1 calc R U . . .
H41C H 0.7631 0.5661 0.6302 0.063 Uiso 1 1 calc R U . . .
C42 C 0.3359(4) 0.6447(2) 1.1236(3) 0.0514(11) Uani 1 1 d . . . . .
H42 H 0.3402 0.6681 1.1757 0.062 Uiso 1 1 calc R U . . .
C43 C 0.9355(4) 0.7195(3) 0.8935(3) 0.0604(12) Uani 1 1 d . . . . .
C44 C 0.9521(4) 0.6536(3) 0.9367(3) 0.0572(12) Uani 1 1 d . . . . .
H44 H 1.0178 0.6398 0.9661 0.069 Uiso 1 1 calc R U . . .
C45 C 0.3209(4) 0.5786(3) 0.5507(3) 0.0532(11) Uani 1 1 d . . . . .
H45A H 0.3608 0.5381 0.5400 0.064 Uiso 1 1 calc R U . . .
H45B H 0.3490 0.6229 0.5348 0.064 Uiso 1 1 calc R U . . .
H45C H 0.2515 0.5732 0.5173 0.064 Uiso 1 1 calc R U . . .
C46 C 0.0675(4) 0.7061(3) 0.6907(4) 0.0714(15) Uani 1 1 d . . . . .
C47 C 1.1131(4) 0.7490(4) 0.9323(4) 0.0808(18) Uani 1 1 d . . . . .
H47A H 1.1289 0.7014 0.9146 0.097 Uiso 1 1 calc R U . . .
H47B H 1.1191 0.7490 0.9931 0.097 Uiso 1 1 calc R U . . .
H47C H 1.1600 0.7838 0.9191 0.097 Uiso 1 1 calc R U . . .
C48 C 0.0530(4) 0.6401(4) 0.7279(4) 0.0739(16) Uani 1 1 d . . . . .
H48 H -0.0128 0.6233 0.7249 0.089 Uiso 1 1 calc R U . . .
C49 C -0.1110(5) 0.7231(6) 0.6272(6) 0.127(4) Uani 1 1 d . . . . .
H49A H -0.1351 0.7248 0.6785 0.152 Uiso 1 1 calc R U . . .
H49B H -0.1114 0.6736 0.6079 0.152 Uiso 1 1 calc R U . . .
H49C H -0.1550 0.7519 0.5832 0.152 Uiso 1 1 calc R U . . .
C2 C -0.1371(8) 0.5583(6) 0.4382(7) 0.072(3) Uiso 0.5 1 d D . P A -1
H2A H -0.1298 0.5695 0.3817 0.108 Uiso 0.5 1 calc R U P A -1
H2B H -0.1338 0.6024 0.4709 0.108 Uiso 0.5 1 calc R U P A -1
H2C H -0.2018 0.5349 0.4338 0.108 Uiso 0.5 1 calc R U P A -1
C3 C -0.0519(6) 0.5080(4) 0.4827(5) 0.081(3) Uiso 0.5 1 d DG . P A -1
C4 C -0.0533(7) 0.4353(4) 0.4584(6) 0.113(5) Uiso 0.5 1 d DG . P A -1
H4 H -0.1082 0.4172 0.4164 0.135 Uiso 0.5 1 calc R U P A -1
C5 C 0.0273(8) 0.3897(4) 0.4970(7) 0.115(5) Uiso 0.5 1 d G . P A -1
H5 H 0.0263 0.3411 0.4808 0.138 Uiso 0.5 1 calc R U P A -1
C6 C 0.1093(7) 0.4167(6) 0.5599(6) 0.091(4) Uiso 0.5 1 d G . P A -1
H6 H 0.1632 0.3862 0.5858 0.109 Uiso 0.5 1 calc R U P A -1
C7 C 0.1107(7) 0.4894(6) 0.5842(6) 0.116(5) Uiso 0.5 1 d G . P A -1
H7 H 0.1656 0.5075 0.6263 0.139 Uiso 0.5 1 calc R U P A -1
C8 C 0.0301(7) 0.5350(4) 0.5456(6) 0.130(6) Uiso 0.5 1 d DG . P A -1
H8 H 0.0311 0.5836 0.5619 0.156 Uiso 0.5 1 calc R U P A -1
Sb1 Sb 0.49945(6) 0.64652(6) 0.38747(7) 0.0388(3) Uani 0.793(4) 1 d D U P B 1
F1 F 0.5049(4) 0.5653(3) 0.4588(3) 0.0575(12) Uani 0.793(4) 1 d D U P B 1
F2 F 0.4944(4) 0.7282(3) 0.3166(3) 0.0634(13) Uani 0.793(4) 1 d D U P B 1
F3 F 0.6410(3) 0.6485(3) 0.4117(3) 0.0887(15) Uani 0.793(4) 1 d D U P B 1
F4 F 0.5021(4) 0.70634(19) 0.4813(2) 0.0825(13) Uani 0.793(4) 1 d D U P B 1
F5 F 0.3570(3) 0.6456(3) 0.3617(3) 0.0931(16) Uani 0.793(4) 1 d D U P B 1
F6 F 0.4939(4) 0.58516(19) 0.2948(2) 0.0787(13) Uani 0.793(4) 1 d D U P B 1
Sb1B Sb 0.4992(4) 0.6487(2) 0.3894(3) 0.0678(19) Uani 0.207(4) 1 d D U P B 2
F1B F 0.5004(13) 0.5757(8) 0.4713(10) 0.056(4) Uani 0.207(4) 1 d D U P B 2
F2B F 0.4991(14) 0.7197(8) 0.3081(10) 0.061(4) Uani 0.207(4) 1 d D U P B 2
F3B F 0.5962(12) 0.5947(8) 0.3511(10) 0.077(3) Uani 0.207(4) 1 d D U P B 2
F4B F 0.6042(14) 0.6946(8) 0.4687(9) 0.094(4) Uani 0.207(4) 1 d D U P B 2
F5B F 0.3913(13) 0.6924(8) 0.4216(11) 0.087(3) Uani 0.207(4) 1 d D U P B 2
F6B F 0.4037(13) 0.5940(7) 0.3107(8) 0.078(3) Uani 0.207(4) 1 d D U P B 2
C1 C 0.0219(9) 0.9099(15) 0.7395(10) 0.121(3) Uani 0.420(5) 1 d D U P C 1
H1A H -0.0243 0.9315 0.7701 0.145 Uiso 0.420(5) 1 calc R U P C 1
H1B H 0.0018 0.8598 0.7256 0.145 Uiso 0.420(5) 1 calc R U P C 1
Cl1 Cl 0.1496(4) 0.9152(3) 0.8006(3) 0.1041(17) Uani 0.420(5) 1 d D U P C 1
Cl2 Cl 0.0226(8) 0.9603(5) 0.6454(4) 0.157(3) Uani 0.420(5) 1 d D U P C 1
C1B C 0.0330(12) 0.911(2) 0.7705(14) 0.111(4) Uani 0.295(4) 1 d D U P D 2
H1B1 H 0.0290 0.9321 0.8249 0.133 Uiso 0.295(4) 1 calc R U P D 2
H1B2 H 0.0644 0.8632 0.7819 0.133 Uiso 0.295(4) 1 calc R U P D 2
Cl1B Cl 0.1072(5) 0.9670(3) 0.7205(6) 0.108(2) Uani 0.295(4) 1 d D U P D 2
Cl2B Cl -0.0917(4) 0.9025(3) 0.7012(5) 0.097(2) Uani 0.295(4) 1 d D U P D 2
C1C C 0.032(3) 0.8939(6) 0.7568(7) 0.111(4) Uani 0.297(5) 1 d D U P E 3
H1C1 H -0.0190 0.8622 0.7714 0.133 Uiso 0.297(5) 1 calc R U P E 3
H1C2 H 0.0887 0.8636 0.7519 0.133 Uiso 0.297(5) 1 calc R U P E 3
Cl1C Cl 0.0753(4) 0.9553(3) 0.8422(3) 0.0787(18) Uani 0.297(5) 1 d D U P E 3
Cl2C Cl -0.0230(8) 0.9333(4) 0.6547(4) 0.112(2) Uani 0.297(5) 1 d D U P E 3

loop_
_atom_site_aniso_label
_atom_site_aniso_U_11
_atom_site_aniso_U_22
_atom_site_aniso_U_33
_atom_site_aniso_U_23
_atom_site_aniso_U_13
_atom_site_aniso_U_12
O8 0.050(2) 0.083(3) 0.103(3) 0.037(2) -0.0004(19) -0.0211(17)
O9 0.0552(17) 0.0443(15) 0.0335(14) -0.0002(11) 0.0149(12) 0.0016(12)
O10 0.0570(17) 0.0460(16) 0.0282(14) -0.0018(11) 0.0032(12) 0.0023(13)
O11 0.064(3) 0.103(4) 0.099(3) 0.032(3) 0.000(2) 0.032(2)
N12 0.0477(18) 0.0295(15) 0.0290(16) 0.0047(12) 0.0023(13) -0.0025(13)
N13 0.0456(17) 0.0299(15) 0.0308(16) 0.0039(12) 0.0103(13) -0.0040(13)
C14 0.048(2) 0.0237(16) 0.0308(18) 0.0033(13) 0.0100(15) -0.0017(14)
C15 0.045(2) 0.040(2) 0.0302(19) 0.0052(16) 0.0025(16) 0.0043(17)
C16 0.058(2) 0.0341(18) 0.0255(18) 0.0015(14) 0.0110(16) 0.0033(16)
C17 0.045(2) 0.0317(18) 0.0295(18) 0.0000(14) 0.0055(15) -0.0007(15)
C18 0.049(2) 0.0228(15) 0.0285(18) 0.0009(13) 0.0064(15) -0.0023(14)
C19 0.0419(19) 0.0302(17) 0.0272(18) 0.0023(13) 0.0042(14) -0.0055(14)
C20 0.063(3) 0.0317(19) 0.033(2) 0.0007(15) 0.0076(18) 0.0023(17)
C21 0.046(2) 0.0367(19) 0.035(2) 0.0012(15) 0.0083(16) -0.0088(16)
C22 0.044(2) 0.0272(17) 0.0308(19) 0.0004(13) 0.0022(15) -0.0053(14)
C23 0.054(2) 0.0264(17) 0.034(2) 0.0000(14) 0.0121(17) -0.0004(15)
C24 0.048(2) 0.0304(18) 0.0291(18) -0.0014(14) 0.0052(15) -0.0089(15)
C25 0.056(2) 0.0273(17) 0.0304(19) -0.0004(14) 0.0026(17) -0.0001(16)
C26 0.049(2) 0.0264(16) 0.0242(17) 0.0025(13) 0.0046(15) -0.0044(14)
C27 0.043(2) 0.0271(17) 0.0338(19) 0.0007(14) 0.0054(15) -0.0017(14)
C28 0.053(2) 0.0298(18) 0.038(2) 0.0008(15) 0.0083(17) -0.0068(16)
C29 0.0411(19) 0.0299(17) 0.0274(18) 0.0041(13) 0.0038(14) -0.0031(14)
C30 0.056(2) 0.0286(18) 0.036(2) 0.0019(15) 0.0049(17) -0.0001(16)
C31 0.063(3) 0.035(2) 0.033(2) -0.0008(15) 0.0089(18) -0.0102(17)
C32 0.052(2) 0.037(2) 0.045(2) 0.0064(17) 0.0083(18) -0.0063(17)
C33 0.058(2) 0.037(2) 0.042(2) 0.0043(17) 0.0097(18) 0.0081(18)
C34 0.066(3) 0.047(2) 0.057(3) 0.009(2) 0.007(2) 0.015(2)
C35 0.053(3) 0.045(2) 0.053(3) 0.0150(19) 0.008(2) -0.0010(19)
C36 0.059(3) 0.046(2) 0.067(3) 0.020(2) 0.002(2) -0.013(2)
C37 0.070(3) 0.0263(18) 0.050(2) -0.0034(17) 0.016(2) -0.0058(18)
C38 0.073(3) 0.0264(19) 0.046(2) -0.0019(17) 0.004(2) -0.0010(18)
C39 0.074(3) 0.039(2) 0.039(2) -0.0091(16) 0.016(2) -0.0103(19)
C40 0.055(3) 0.060(3) 0.058(3) 0.013(2) 0.003(2) 0.001(2)
C41 0.071(3) 0.056(3) 0.038(2) -0.0009(19) 0.025(2) 0.007(2)
C42 0.081(3) 0.036(2) 0.032(2) -0.0055(16) 0.006(2) 0.0067(19)
C43 0.058(3) 0.058(3) 0.063(3) 0.017(2) 0.012(2) -0.012(2)
C44 0.045(2) 0.063(3) 0.060(3) 0.010(2) 0.006(2) -0.001(2)
C45 0.070(3) 0.058(3) 0.027(2) -0.0041(18) 0.0024(19) 0.011(2)
C46 0.072(3) 0.074(4) 0.063(3) 0.017(3) 0.008(3) 0.029(3)
C47 0.052(3) 0.096(5) 0.088(4) 0.026(4) 0.006(3) -0.010(3)
C48 0.045(3) 0.095(4) 0.077(4) 0.018(3) 0.006(2) 0.004(3)
C49 0.064(4) 0.171(9) 0.142(8) 0.060(7) 0.020(4) 0.031(5)
Sb1 0.0595(4) 0.0268(5) 0.0295(5) 0.0000(4) 0.0105(3) 0.0013(3)
F1 0.100(3) 0.035(2) 0.041(2) 0.0041(17) 0.0239(19) 0.0084(18)
F2 0.098(3) 0.039(2) 0.054(3) 0.0130(19) 0.020(2) 0.004(2)
F3 0.069(2) 0.113(4) 0.082(3) 0.038(3) 0.016(2) 0.007(2)
F4 0.159(4) 0.0416(18) 0.054(2) -0.0153(15) 0.040(2) -0.001(2)
F5 0.079(3) 0.113(4) 0.081(3) 0.040(3) 0.009(2) -0.001(2)
F6 0.152(4) 0.0456(19) 0.0421(19) -0.0046(15) 0.030(2) -0.004(2)
Sb1B 0.158(4) 0.022(2) 0.027(2) 0.0030(15) 0.0303(18) 0.0097(17)
F1B 0.112(8) 0.025(6) 0.037(6) 0.001(5) 0.028(6) 0.015(5)
F2B 0.101(8) 0.040(7) 0.044(7) 0.005(5) 0.023(6) 0.006(6)
F3B 0.119(7) 0.061(6) 0.061(6) 0.020(5) 0.043(5) 0.009(5)
F4B 0.149(7) 0.057(6) 0.066(6) 0.017(5) 0.010(6) -0.009(6)
F5B 0.140(7) 0.057(6) 0.078(7) 0.018(5) 0.054(6) 0.025(6)
F6B 0.117(7) 0.052(6) 0.060(6) 0.021(5) 0.014(5) 0.002(5)
C1 0.146(6) 0.085(6) 0.128(6) -0.006(6) 0.028(5) 0.000(5)
Cl1 0.117(3) 0.087(3) 0.114(3) -0.021(2) 0.039(3) -0.028(2)
Cl2 0.254(8) 0.131(6) 0.117(4) 0.019(4) 0.103(5) 0.013(5)
C1B 0.134(6) 0.078(6) 0.119(7) 0.000(6) 0.030(6) -0.003(6)
Cl1B 0.096(4) 0.084(3) 0.169(6) -0.020(4) 0.082(4) -0.031(3)
Cl2B 0.079(3) 0.064(3) 0.134(5) -0.004(3) 0.003(3) 0.000(2)
C1C 0.137(6) 0.076(6) 0.118(6) 0.001(6) 0.028(6) -0.001(6)
Cl1C 0.078(3) 0.056(2) 0.097(4) -0.018(2) 0.011(2) -0.001(2)
Cl2C 0.174(6) 0.089(4) 0.081(4) 0.038(3) 0.048(4) 0.034(4)

loop_
_atom_type_symbol
_atom_type_description
_atom_type_scat_dispersion_real
_atom_type_scat_dispersion_imag
_atom_type_scat_source
C C 0.0181 0.0091
;
International Tables for Crystallography
(Vol. C, Tables 4.2.6.8 and 6.1.1.4)
;
H H 0.0000 0.0000
;
International Tables for Crystallography
(Vol. C, Table 6.1.1.4)
;
F F 0.0727 0.0534
;
International Tables for Crystallography
(Vol. C, Tables 4.2.6.8 and 6.1.1.4)
;
N N 0.0311 0.0180
;
International Tables for Crystallography
(Vol. C, Tables 4.2.6.8 and 6.1.1.4)
;
O O 0.0492 0.0322
;
International Tables for Crystallography
(Vol. C, Tables 4.2.6.8 and 6.1.1.4)
;
Sb Sb -0.0562 5.8946
;
International Tables for Crystallography
(Vol. C, Tables 4.2.6.8 and 6.1.1.4)
;
Cl Cl 0.3639 0.7018
;
International Tables for Crystallography
(Vol. C, Tables 4.2.6.8 and 6.1.1.4)
;

loop_
_geom_angle_atom_site_label_1
_geom_angle_atom_site_label_2
_geom_angle_atom_site_label_3
_geom_angle
_geom_angle_site_symmetry_3
C43 O8 C47 116.9(4) .
C23 O9 C41 117.9(3) .
C25 O10 C45 117.9(3) .
C46 O11 C49 116.5(6) .
C14 N12 C15 122.4(3) .
C14 N12 C29 118.4(3) .
C15 N12 C29 118.7(3) .
C18 N13 C21 123.2(3) .
C18 N13 C19 116.9(3) 3_667
C21 N13 C19 118.9(3) 3_667
C26 C14 N12 119.4(3) .
C26 C14 C25 118.2(4) .
N12 C14 C25 122.2(3) .
C40 C15 C33 120.4(4) .
C40 C15 N12 119.7(4) .
C33 C15 N12 119.8(4) .
C25 C16 C23 120.7(4) .
C25 C16 H16 119.6 .
C23 C16 H16 119.6 .
C19 C17 C20 123.4(3) .
C19 C17 C27 117.1(3) .
C20 C17 C27 119.4(3) .
C26 C18 N13 119.7(3) .
C26 C18 C23 119.3(3) .
N13 C18 C23 120.9(3) .
C22 C19 C17 124.5(3) .
C22 C19 N13 118.7(3) 3_667
C17 C19 N13 116.6(3) 3_667
C42 C20 C17 120.1(4) .
C42 C20 H20 119.9 .
C17 C20 H20 119.9 .
C35 C21 C32 119.4(4) .
C35 C21 N13 120.8(4) .
C32 C21 N13 119.7(4) .
C19 C22 C24 117.7(3) .
C19 C22 C28 123.3(3) .
C24 C22 C28 118.9(3) .
O9 C23 C16 124.4(3) .
O9 C23 C18 116.2(3) .
C16 C23 C18 119.3(4) .
C29 C24 C31 123.0(3) .
C29 C24 C22 118.8(3) .
C31 C24 C22 118.2(3) .
O10 C25 C16 124.1(4) .
O10 C25 C14 115.4(4) .
C16 C25 C14 120.4(4) .
C14 C26 C18 121.8(3) .
C14 C26 H26 119.1 .
C18 C26 H26 119.1 .
C29 C27 C17 119.3(3) .
C29 C27 C30 122.7(4) .
C17 C27 C30 117.9(3) .
C37 C28 C22 119.9(4) .
C37 C28 H28 120.0 .
C22 C28 H28 120.0 .
C27 C29 C24 122.2(3) .
C27 C29 N12 119.4(3) .
C24 C29 N12 118.1(3) .
C38 C30 C27 120.9(4) .
C38 C30 H30 119.6 .
C27 C30 H30 119.6 .
C39 C31 C24 121.1(4) .
C39 C31 H31 119.5 .
C24 C31 H31 119.5 .
C36 C32 C21 119.8(4) .
C36 C32 H32 120.1 .
C21 C32 H32 120.1 .
C34 C33 C15 120.5(4) .
C34 C33 H33 119.8 .
C15 C33 H33 119.8 .
C33 C34 C46 118.6(5) .
C33 C34 H34 120.7 .
C46 C34 H34 120.7 .
C44 C35 C21 120.9(4) .
C44 C35 H35 119.6 .
C21 C35 H35 119.6 .
C32 C36 C43 120.1(4) .
C32 C36 H36 119.9 .
C43 C36 H36 119.9 .
C28 C37 C39 120.9(4) .
C28 C37 H37 119.6 .
C39 C37 H37 119.6 .
C30 C38 C42 121.0(4) .
C30 C38 H38 119.5 .
C42 C38 H38 119.5 .
C31 C39 C37 120.8(4) .
C31 C39 H39 119.6 .
C37 C39 H39 119.6 .
C15 C40 C48 119.6(5) .
C15 C40 H40 120.2 .
C48 C40 H40 120.2 .
O9 C41 H41A 109.5 .
O9 C41 H41B 109.5 .
H41A C41 H41B 109.5 .
O9 C41 H41C 109.5 .
H41A C41 H41C 109.5 .
H41B C41 H41C 109.5 .
C20 C42 C38 120.4(4) .
C20 C42 H42 119.8 .
C38 C42 H42 119.8 .
C36 C43 O8 114.8(4) .
C36 C43 C44 120.8(4) .
O8 C43 C44 124.5(5) .
C35 C44 C43 119.0(4) .
C35 C44 H44 120.5 .
C43 C44 H44 120.5 .
O10 C45 H45A 109.5 .
O10 C45 H45B 109.5 .
H45A C45 H45B 109.5 .
O10 C45 H45C 109.5 .
H45A C45 H45C 109.5 .
H45B C45 H45C 109.5 .
O11 C46 C48 125.5(6) .
O11 C46 C34 113.0(5) .
C48 C46 C34 121.5(5) .
O8 C47 H47A 109.5 .
O8 C47 H47B 109.5 .
H47A C47 H47B 109.5 .
O8 C47 H47C 109.5 .
H47A C47 H47C 109.5 .
H47B C47 H47C 109.5 .
C46 C48 C40 119.3(5) .
C46 C48 H48 120.4 .
C40 C48 H48 120.4 .
O11 C49 H49A 109.5 .
O11 C49 H49B 109.5 .
H49A C49 H49B 109.5 .
O11 C49 H49C 109.5 .
H49A C49 H49C 109.5 .
H49B C49 H49C 109.5 .
C3 C2 H2A 109.5 .
C3 C2 H2B 109.5 .
H2A C2 H2B 109.5 .
C3 C2 H2C 109.5 .
H2A C2 H2C 109.5 .
H2B C2 H2C 109.5 .
C4 C3 C8 120.0 .
C4 C3 C2 120.0(4) .
C8 C3 C2 119.9(4) .
C5 C4 C3 120.0 .
C5 C4 H4 120.0 .
C3 C4 H4 120.0 .
C4 C5 C6 120.0 .
C4 C5 H5 120.0 .
C6 C5 H5 120.0 .
C5 C6 C7 120.0 .
C5 C6 H6 120.0 .
C7 C6 H6 120.0 .
C8 C7 C6 120.0 .
C8 C7 H7 120.0 .
C6 C7 H7 120.0 .
C7 C8 C3 120.0 .
C7 C8 H8 120.0 .
C3 C8 H8 120.0 .
F3 Sb1 F6 90.7(3) .
F3 Sb1 F4 90.5(3) .
F6 Sb1 F4 178.3(2) .
F3 Sb1 F5 179.12(19) .
F6 Sb1 F5 89.1(3) .
F4 Sb1 F5 89.7(3) .
F3 Sb1 F1 90.4(2) .
F6 Sb1 F1 89.7(2) .
F4 Sb1 F1 89.2(2) .
F5 Sb1 F1 90.5(2) .
F3 Sb1 F2 89.4(2) .
F6 Sb1 F2 90.6(2) .
F4 Sb1 F2 90.5(2) .
F5 Sb1 F2 89.7(2) .
F1 Sb1 F2 179.7(3) .
F2B Sb1B F5B 91.8(5) .
F2B Sb1B F4B 91.7(5) .
F5B Sb1B F4B 97.5(10) .
F2B Sb1B F6B 91.4(5) .
F5B Sb1B F6B 88.0(9) .
F4B Sb1B F6B 173.6(9) .
F2B Sb1B F3B 91.0(5) .
F5B Sb1B F3B 172.4(9) .
F4B Sb1B F3B 89.4(10) .
F6B Sb1B F3B 84.9(9) .
F2B Sb1B F1B 179.2(7) .
F5B Sb1B F1B 89.0(5) .
F4B Sb1B F1B 88.4(5) .
F6B Sb1B F1B 88.4(5) .
F3B Sb1B F1B 88.2(5) .
Cl1 C1 Cl2 103.4(6) .
Cl1 C1 H1A 111.1 .
Cl2 C1 H1A 111.1 .
Cl1 C1 H1B 111.1 .
Cl2 C1 H1B 111.1 .
H1A C1 H1B 109.0 .
Cl1B C1B Cl2B 108.8(6) .
Cl1B C1B H1B1 109.9 .
Cl2B C1B H1B1 109.9 .
Cl1B C1B H1B2 109.9 .
Cl2B C1B H1B2 109.9 .
H1B1 C1B H1B2 108.3 .
Cl1C C1C Cl2C 116.0(7) .
Cl1C C1C H1C1 108.3 .
Cl2C C1C H1C1 108.3 .
Cl1C C1C H1C2 108.3 .
Cl2C C1C H1C2 108.3 .
H1C1 C1C H1C2 107.4 .

loop_
_geom_bond_atom_site_label_1
_geom_bond_atom_site_label_2
_geom_bond_distance
_geom_bond_site_symmetry_2
O8 C43 1.379(6) .
O8 C47 1.418(7) .
O9 C23 1.334(5) .
O9 C41 1.448(5) .
O10 C25 1.342(5) .
O10 C45 1.442(5) .
O11 C46 1.386(6) .
O11 C49 1.424(9) .
N12 C14 1.393(5) .
N12 C15 1.415(5) .
N12 C29 1.436(5) .
N13 C18 1.392(5) .
N13 C21 1.413(5) .
N13 C19 1.498(4) 3_667
C14 C26 1.380(5) .
C14 C25 1.433(5) .
C15 C40 1.372(6) .
C15 C33 1.401(6) .
C16 C25 1.377(6) .
C16 C23 1.386(6) .
C16 H16 0.9300 .
C17 C19 1.403(5) .
C17 C20 1.425(5) .
C17 C27 1.430(5) .
C18 C26 1.382(5) .
C18 C23 1.427(5) .
C19 C22 1.390(5) .
C19 N13 1.498(4) 3_667
C20 C42 1.361(6) .
C20 H20 0.9300 .
C21 C35 1.385(6) .
C21 C32 1.391(6) .
C22 C24 1.432(5) .
C22 C28 1.437(5) .
C24 C29 1.407(5) .
C24 C31 1.418(5) .
C26 H26 0.9300 .
C27 C29 1.401(5) .
C27 C30 1.430(5) .
C28 C37 1.362(6) .
C28 H28 0.9300 .
C30 C38 1.350(6) .
C30 H30 0.9300 .
C31 C39 1.357(6) .
C31 H31 0.9300 .
C32 C36 1.373(6) .
C32 H32 0.9300 .
C33 C34 1.373(6) .
C33 H33 0.9300 .
C34 C46 1.388(8) .
C34 H34 0.9300 .
C35 C44 1.375(7) .
C35 H35 0.9300 .
C36 C43 1.376(7) .
C36 H36 0.9300 .
C37 C39 1.403(6) .
C37 H37 0.9300 .
C38 C42 1.417(6) .
C38 H38 0.9300 .
C39 H39 0.9300 .
C40 C48 1.390(7) .
C40 H40 0.9300 .
C41 H41A 0.9600 .
C41 H41B 0.9600 .
C41 H41C 0.9600 .
C42 H42 0.9300 .
C43 C44 1.385(7) .
C44 H44 0.9300 .
C45 H45A 0.9600 .
C45 H45B 0.9600 .
C45 H45C 0.9600 .
C46 C48 1.387(8) .
C47 H47A 0.9600 .
C47 H47B 0.9600 .
C47 H47C 0.9600 .
C48 H48 0.9300 .
C49 H49A 0.9600 .
C49 H49B 0.9600 .
C49 H49C 0.9600 .
C2 C3 1.508(8) .
C2 H2A 0.9600 .
C2 H2B 0.9600 .
C2 H2C 0.9600 .
C3 C4 1.3900 .
C3 C8 1.3900 .
C4 C5 1.3900 .
C4 H4 0.9300 .
C5 C6 1.3900 .
C5 H5 0.9300 .
C6 C7 1.3900 .
C6 H6 0.9300 .
C7 C8 1.3900 .
C7 H7 0.9300 .
C8 H8 0.9300 .
Sb1 F3 1.852(4) .
Sb1 F6 1.854(3) .
Sb1 F4 1.858(3) .
Sb1 F5 1.863(4) .
Sb1 F1 1.871(4) .
Sb1 F2 1.876(4) .
Sb1B F2B 1.846(11) .
Sb1B F5B 1.847(10) .
Sb1B F4B 1.854(10) .
Sb1B F6B 1.859(10) .
Sb1B F3B 1.867(10) .
Sb1B F1B 1.877(11) .
C1 Cl1 1.760(8) .
C1 Cl2 1.775(7) .
C1 H1A 0.9700 .
C1 H1B 0.9700 .
C1B Cl1B 1.766(8) .
C1B Cl2B 1.776(7) .
C1B H1B1 0.9700 .
C1B H1B2 0.9700 .
C1C Cl1C 1.760(8) .
C1C Cl2C 1.775(7) .
C1C H1C1 0.9700 .
C1C H1C2 0.9700 .

loop_
_geom_torsion_atom_site_label_1
_geom_torsion_atom_site_label_2
_geom_torsion_atom_site_label_3
_geom_torsion_atom_site_label_4
_geom_torsion
_geom_torsion_site_symmetry_1
_geom_torsion_site_symmetry_4
C15 N12 C14 C26 139.1(4) . .
C29 N12 C14 C26 -32.7(5) . .
C15 N12 C14 C25 -44.6(5) . .
C29 N12 C14 C25 143.7(3) . .
C14 N12 C15 C40 150.9(4) . .
C29 N12 C15 C40 -37.4(5) . .
C14 N12 C15 C33 -29.3(5) . .
C29 N12 C15 C33 142.4(4) . .
C21 N13 C18 C26 -136.1(4) . .
C19 N13 C18 C26 32.1(5) 3_667 .
C21 N13 C18 C23 47.5(5) . .
C19 N13 C18 C23 -144.3(3) 3_667 .
C20 C17 C19 C22 -173.3(4) . .
C27 C17 C19 C22 3.0(6) . .
C20 C17 C19 N13 1.2(6) . 3_667
C27 C17 C19 N13 177.6(3) . 3_667
C19 C17 C20 C42 171.2(4) . .
C27 C17 C20 C42 -5.1(6) . .
C18 N13 C21 C35 -155.4(4) . .
C19 N13 C21 C35 36.6(5) 3_667 .
C18 N13 C21 C32 27.0(6) . .
C19 N13 C21 C32 -141.0(4) 3_667 .
C17 C19 C22 C24 -6.0(6) . .
N13 C19 C22 C24 179.6(3) 3_667 .
C17 C19 C22 C28 168.8(4) . .
N13 C19 C22 C28 -5.6(5) 3_667 .
C41 O9 C23 C16 -2.3(5) . .
C41 O9 C23 C18 174.2(3) . .
C25 C16 C23 O9 172.6(3) . .
C25 C16 C23 C18 -3.8(5) . .
C26 C18 C23 O9 -173.2(3) . .
N13 C18 C23 O9 3.2(5) . .
C26 C18 C23 C16 3.5(5) . .
N13 C18 C23 C16 179.9(3) . .
C19 C22 C24 C29 2.1(5) . .
C28 C22 C24 C29 -172.8(4) . .
C19 C22 C24 C31 -179.8(4) . .
C28 C22 C24 C31 5.2(6) . .
C45 O10 C25 C16 -0.9(5) . .
C45 O10 C25 C14 -177.5(3) . .
C23 C16 C25 O10 -173.0(3) . .
C23 C16 C25 C14 3.5(5) . .
C26 C14 C25 O10 174.0(3) . .
N12 C14 C25 O10 -2.3(5) . .
C26 C14 C25 C16 -2.7(5) . .
N12 C14 C25 C16 -179.1(3) . .
N12 C14 C26 C18 179.0(3) . .
C25 C14 C26 C18 2.5(5) . .
N13 C18 C26 C14 -179.4(3) . .
C23 C18 C26 C14 -2.9(5) . .
C19 C17 C27 C29 3.7(5) . .
C20 C17 C27 C29 -179.8(4) . .
C19 C17 C27 C30 -172.4(4) . .
C20 C17 C27 C30 4.1(6) . .
C19 C22 C28 C37 -176.1(4) . .
C24 C22 C28 C37 -1.4(6) . .
C17 C27 C29 C24 -7.4(6) . .
C30 C27 C29 C24 168.4(4) . .
C17 C27 C29 N12 177.9(3) . .
C30 C27 C29 N12 -6.2(6) . .
C31 C24 C29 C27 -173.5(4) . .
C22 C24 C29 C27 4.4(6) . .
C31 C24 C29 N12 1.2(6) . .
C22 C24 C29 N12 179.2(3) . .
C14 N12 C29 C27 102.7(4) . .
C15 N12 C29 C27 -69.3(5) . .
C14 N12 C29 C24 -72.2(4) . .
C15 N12 C29 C24 115.8(4) . .
C29 C27 C30 C38 -176.2(4) . .
C17 C27 C30 C38 -0.3(6) . .
C29 C24 C31 C39 172.4(4) . .
C22 C24 C31 C39 -5.5(6) . .
C35 C21 C32 C36 3.4(7) . .
N13 C21 C32 C36 -178.9(4) . .
C40 C15 C33 C34 -2.9(7) . .
N12 C15 C33 C34 177.3(4) . .
C15 C33 C34 C46 -0.3(7) . .
C32 C21 C35 C44 -2.1(7) . .
N13 C21 C35 C44 -179.8(4) . .
C21 C32 C36 C43 -2.2(8) . .
C22 C28 C37 C39 -2.3(7) . .
C27 C30 C38 C42 -2.6(7) . .
C24 C31 C39 C37 1.9(7) . .
C28 C37 C39 C31 2.1(7) . .
C33 C15 C40 C48 3.4(8) . .
N12 C15 C40 C48 -176.9(5) . .
C17 C20 C42 C38 2.2(7) . .
C30 C38 C42 C20 1.7(8) . .
C32 C36 C43 O8 179.6(5) . .
C32 C36 C43 C44 -0.3(9) . .
C47 O8 C43 C36 178.3(6) . .
C47 O8 C43 C44 -1.8(9) . .
C21 C35 C44 C43 -0.3(8) . .
C36 C43 C44 C35 1.5(9) . .
O8 C43 C44 C35 -178.3(5) . .
C49 O11 C46 C48 -6.9(10) . .
C49 O11 C46 C34 173.6(6) . .
C33 C34 C46 O11 -177.3(5) . .
C33 C34 C46 C48 3.2(9) . .
O11 C46 C48 C40 177.8(6) . .
C34 C46 C48 C40 -2.7(10) . .
C15 C40 C48 C46 -0.5(9) . .
C8 C3 C4 C5 0.0 . .
C2 C3 C4 C5 177.4(7) . .
C3 C4 C5 C6 0.0 . .
C4 C5 C6 C7 0.0 . .
C5 C6 C7 C8 0.0 . .
C6 C7 C8 C3 0.0 . .
C4 C3 C8 C7 0.0 . .
C2 C3 C8 C7 -177.4(7) . .
